data_2237835
loop_
_publ_author_name
'Sasagawa, Kosuke'
'Sakamoto, Rei'
'Hijikata, Daichi'
'Yonezawa, Noriyuki'
'Okamoto, Akiko'

_publ_section_title
;
 (4-Ethoxybenzoyl)[8-(4-ethoxybenzoyl)-2,7-dimethoxynaphthalen-1-yl]methanone
;
_journal_coeditor_code GK2562
_journal_issue 5
_journal_name_full 'Acta Crystallographica Section E'
_journal_page_first o651
_journal_paper_doi 10.1107/S1600536813008581
_journal_volume 69
_journal_year 2013
_chemical_formula_iupac 'C30 H28 O6'
_chemical_formula_moiety 'C30 H28 O6'
_chemical_formula_sum 'C30 H28 O6'
_chemical_formula_weight 484.52
_chemical_name_systematic
;
(4-Ethoxybenzoyl)[8-(4-ethoxybenzoyl)-2,7-dimethoxynaphthalen-1-yl]methanone
;
_space_group_IT_number 70
_symmetry_cell_setting orthorhombic
_symmetry_space_group_name_Hall '-F 2uv 2vw'
_symmetry_space_group_name_H-M 'F d d d :2'
_atom_sites_solution_hydrogens geom
_atom_sites_solution_primary direct
_atom_sites_solution_secondary difmap
_audit_creation_method SHELXL-97
_cell_angle_alpha 90.00
_cell_angle_beta 90.00
_cell_angle_gamma 90.00
_cell_formula_units_Z 16
_cell_length_a 19.6446(4)
_cell_length_b 21.5251(4)
_cell_length_c 22.9585(4)
_cell_measurement_reflns_used 37043
_cell_measurement_temperature 193(2)
_cell_measurement_theta_max 68.17
_cell_measurement_theta_min 3.61
_cell_volume 9708.0(3)
_computing_cell_refinement 'PROCESS-AUTO (Rigaku, 1998)'
_computing_data_collection 'PROCESS-AUTO (Rigaku, 1998)'
_computing_data_reduction 'PROCESS-AUTO (Rigaku, 1998)'
_computing_molecular_graphics 'ORTEPIII (Burnett & Johnson, 1996)'
_computing_publication_material 'SHELXL97 (Sheldrick, 2008)'
_computing_structure_refinement 'SHELXL97 (Sheldrick, 2008)'
_computing_structure_solution 'SHELXS97 (Sheldrick, 2008)'
_diffrn_ambient_temperature 193(2)
_diffrn_detector_area_resol_mean 10.000
_diffrn_measured_fraction_theta_full 1.000
_diffrn_measured_fraction_theta_max 1.000
_diffrn_measurement_device_type 'Rigaku R-AXIS RAPID'
_diffrn_measurement_method \w
_diffrn_radiation_monochromator graphite
_diffrn_radiation_source 'fine-focus sealed tube'
_diffrn_radiation_type CuK\a
_diffrn_radiation_wavelength 1.54187
_diffrn_reflns_av_R_equivalents 0.0249
_diffrn_reflns_av_sigmaI/netI 0.0066
_diffrn_reflns_limit_h_max 23
_diffrn_reflns_limit_h_min -23
_diffrn_reflns_limit_k_max 25
_diffrn_reflns_limit_k_min -25
_diffrn_reflns_limit_l_max 27
_diffrn_reflns_limit_l_min -27
_diffrn_reflns_number 40441
_diffrn_reflns_theta_full 68.18
_diffrn_reflns_theta_max 68.18
_diffrn_reflns_theta_min 3.60
_diffrn_standards_interval_count 0
_diffrn_standards_interval_time 0
_diffrn_standards_number 0
_exptl_absorpt_coefficient_mu 0.748
_exptl_absorpt_correction_T_max 0.706
_exptl_absorpt_correction_T_min 0.662
_exptl_absorpt_correction_type numerical
_exptl_absorpt_process_details
;
(NUMABS; Higashi, 1999)
;
_exptl_crystal_colour colorless
_exptl_crystal_density_diffrn 1.326
_exptl_crystal_density_method 'not measured'
_exptl_crystal_description block
_exptl_crystal_F_000 4096
_exptl_crystal_size_max 0.60
_exptl_crystal_size_mid 0.50
_exptl_crystal_size_min 0.50
_refine_diff_density_max 0.198
_refine_diff_density_min -0.307
_refine_ls_extinction_method none
_refine_ls_goodness_of_fit_ref 1.148
_refine_ls_hydrogen_treatment constr
_refine_ls_matrix_type full
_refine_ls_number_parameters 238
_refine_ls_number_reflns 2230
_refine_ls_number_restraints 20
_refine_ls_restrained_S_all 1.150
_refine_ls_R_factor_all 0.0421
_refine_ls_R_factor_gt 0.0410
_refine_ls_shift/su_max 0.001
_refine_ls_shift/su_mean 0.000
_refine_ls_structure_factor_coef Fsqd
_refine_ls_weighting_details 'calc w=1/[\s^2^(Fo^2^)+(0.0506P)^2^+5.2333P] where P=(Fo^2^+2Fc^2^)/3'
_refine_ls_weighting_scheme calc
_refine_ls_wR_factor_gt 0.0976
_refine_ls_wR_factor_ref 0.0986
_reflns_number_gt 2113
_reflns_number_total 2230
_reflns_threshold_expression I>2\s(I)
_cod_data_source_file gk2562.cif
_cod_data_source_block I
_cod_original_sg_symbol_H-M 'F d d d'
_cod_database_code 2237835
_cod_database_fobs_code 2237835

loop_
_symmetry_equiv_pos_as_xyz
'x, y, z'
'-x, y+1/4, z+1/4'
'x+1/4, -y, z+1/4'
'-x+1/4, -y+3/4, z+1/2'
'x, y+1/2, z+1/2'
'-x, y+3/4, z+3/4'
'x+1/4, -y+1/2, z+3/4'
'-x+1/4, -y+5/4, z+1'
'x+1/2, y, z+1/2'
'-x+1/2, y+1/4, z+3/4'
'x+3/4, -y, z+3/4'
'-x+3/4, -y+3/4, z+1'
'x+1/2, y+1/2, z'
'-x+1/2, y+3/4, z+1/4'
'x+3/4, -y+1/2, z+1/4'
'-x+3/4, -y+5/4, z+1/2'
'-x, -y, -z'
'x, -y-1/4, -z-1/4'
'-x-1/4, y, -z-1/4'
'x-1/4, y-3/4, -z-1/2'
'-x, -y+1/2, -z+1/2'
'x, -y+1/4, -z+1/4'
'-x-1/4, y+1/2, -z+1/4'
'x-1/4, y-1/4, -z'
'-x+1/2, -y, -z+1/2'
'x+1/2, -y-1/4, -z+1/4'
'-x+1/4, y, -z+1/4'
'x+1/4, y-3/4, -z'
'-x+1/2, -y+1/2, -z'
'x+1/2, -y+1/4, -z-1/4'
'-x+1/4, y+1/2, -z-1/4'
'x+1/4, y-1/4, -z-1/2'

loop_
_atom_site_type_symbol
_atom_site_label
_atom_site_fract_x
_atom_site_fract_y
_atom_site_fract_z
_atom_site_U_iso_or_equiv
_atom_site_adp_type
_atom_site_calc_flag
_atom_site_refinement_flags
_atom_site_occupancy
_atom_site_symmetry_multiplicity
_atom_site_disorder_assembly
_atom_site_disorder_group
O O1 0.62404(4) 0.04943(4) 0.43348(3) 0.0512(2) Uani d . 1 1 A 1
O O2 0.49033(5) 0.01158(5) 0.34362(4) 0.0625(3) Uani d . 1 1 A 1
C C1 0.57676(5) 0.08569(5) 0.34527(5) 0.0422(3) Uani d . 1 1 A 1
C C2 0.53143(6) 0.05038(6) 0.31286(5) 0.0496(3) Uani d . 1 1 A 1
C C3 0.53080(7) 0.05265(6) 0.25136(5) 0.0569(3) Uani d . 1 1 A 1
H H3 0.4983 0.0294 0.2297 0.068 Uiso calc R 1 1 A 1
C C4 0.57734(7) 0.08853(6) 0.22388(5) 0.0568(4) Uani d . 1 1 A 1
H H4 0.5778 0.0891 0.1825 0.068 Uiso calc R 1 1 A 1
C C5 0.6250 0.1250 0.25413(7) 0.0485(4) Uani d S 1 2 . 1
C C6 0.6250 0.1250 0.31675(6) 0.0415(3) Uani d S 1 2 . 1
C C7 0.57588(5) 0.07524(5) 0.41049(5) 0.0420(3) Uani d PD 0.769(4) 1 A 1
C C8 0.5170(3) 0.0946(3) 0.4472(2) 0.0379(8) Uani d PD 0.769(4) 1 A 1
C C9 0.4673(2) 0.1329(2) 0.42483(14) 0.0446(7) Uani d PD 0.769(4) 1 A 1
H H9 0.4697 0.1451 0.3851 0.054 Uiso calc PR 0.769(4) 1 A 1
C C10 0.41390(10) 0.15410(10) 0.45895(16) 0.0444(6) Uani d PD 0.769(4) 1 A 1
H H10 0.3803 0.1809 0.4431 0.053 Uiso calc PR 0.769(4) 1 A 1
C C11 0.41044(13) 0.13542(12) 0.51683(15) 0.0430(5) Uani d PD 0.769(4) 1 A 1
C C12 0.45874(12) 0.09486(11) 0.53927(10) 0.0485(6) Uani d PD 0.769(4) 1 A 1
H H12 0.4552 0.0807 0.5784 0.058 Uiso calc PR 0.769(4) 1 A 1
C C13 0.51175(15) 0.07517(14) 0.50485(12) 0.0431(6) Uani d PD 0.769(4) 1 A 1
H H13 0.5452 0.0480 0.5206 0.052 Uiso calc PR 0.769(4) 1 A 1
O O3 0.36167(7) 0.15461(6) 0.55517(6) 0.0562(5) Uani d PD 0.769(4) 1 A 1
C C15 0.31301(10) 0.19884(8) 0.53540(10) 0.0497(5) Uani d PD 0.769(4) 1 A 1
H H15A 0.2836 0.1803 0.5050 0.060 Uiso calc PR 0.769(4) 1 A 1
H H15B 0.3362 0.2356 0.5188 0.060 Uiso calc PR 0.769(4) 1 A 1
C C16 0.27090(7) 0.21734(7) 0.58794(6) 0.0606(4) Uani d P 0.769(4) 1 A 1
H H16A 0.2509 0.1801 0.6056 0.091 Uiso calc PR 0.769(4) 1 A 1
H H16B 0.2345 0.2456 0.5757 0.091 Uiso calc PR 0.769(4) 1 A 1
H H16C 0.3001 0.2382 0.6165 0.091 Uiso calc PR 0.769(4) 1 A 1
C C14 0.43576(8) -0.01802(9) 0.31315(8) 0.0809(5) Uani d . 1 1 A 1
H H14A 0.4035 0.0135 0.2994 0.121 Uiso calc R 1 1 A 1
H H14B 0.4123 -0.0469 0.3394 0.121 Uiso calc R 1 1 A 1
H H14C 0.4540 -0.0410 0.2797 0.121 Uiso calc R 1 1 A 1
C C7' 0.57588(5) 0.07524(5) 0.41049(5) 0.0420(3) Uani d PD 0.231(4) 1 A 2
C C8' 0.5121(10) 0.1018(12) 0.4338(7) 0.041(3) Uani d PD 0.231(4) 1 A 2
C C9' 0.4664(6) 0.1408(6) 0.4061(4) 0.036(2) Uani d PD 0.231(4) 1 A 2
H H9' 0.4743 0.1505 0.3663 0.044 Uiso calc PR 0.231(4) 1 A 2
C C10' 0.4103(3) 0.1663(3) 0.4325(4) 0.0432(18) Uani d PD 0.231(4) 1 A 2
H H10' 0.3802 0.1926 0.4115 0.052 Uiso calc PR 0.231(4) 1 A 2
C C11' 0.3988(3) 0.1525(3) 0.4911(5) 0.0376(15) Uani d PD 0.231(4) 1 A 2
C C12' 0.4409(4) 0.1139(4) 0.5219(3) 0.0413(17) Uani d PD 0.231(4) 1 A 2
H H12' 0.4319 0.1036 0.5614 0.050 Uiso calc PR 0.231(4) 1 A 2
C C13' 0.4977(5) 0.0900(5) 0.4926(5) 0.052(3) Uani d PD 0.231(4) 1 A 2
H H13' 0.5283 0.0644 0.5138 0.062 Uiso calc PR 0.231(4) 1 A 2
O O3' 0.3435(2) 0.1813(2) 0.51409(16) 0.0478(14) Uani d PD 0.231(4) 1 A 2
C C15' 0.3322(3) 0.1786(3) 0.5762(2) 0.0493(17) Uani d PD 0.231(4) 1 A 2
H H15C 0.3721 0.1951 0.5974 0.059 Uiso calc PR 0.231(4) 1 A 2
H H15D 0.3243 0.1352 0.5887 0.059 Uiso calc PR 0.231(4) 1 A 2
C C16' 0.27090(7) 0.21734(7) 0.58794(6) 0.0606(4) Uani d P 0.231(4) 1 A 2
H H16D 0.2791 0.2599 0.5746 0.091 Uiso calc PR 0.231(4) 1 A 2
H H16E 0.2615 0.2176 0.6299 0.091 Uiso calc PR 0.231(4) 1 A 2
H H16F 0.2317 0.2000 0.5671 0.091 Uiso calc PR 0.231(4) 1 A 2

loop_
_atom_site_aniso_label
_atom_site_aniso_U_11
_atom_site_aniso_U_22
_atom_site_aniso_U_33
_atom_site_aniso_U_12
_atom_site_aniso_U_13
_atom_site_aniso_U_23
O1 0.0481(5) 0.0616(5) 0.0440(4) 0.0054(4) -0.0029(3) 0.0054(4)
O2 0.0588(5) 0.0675(6) 0.0612(6) -0.0130(4) -0.0051(4) -0.0125(4)
C1 0.0418(6) 0.0462(6) 0.0386(6) 0.0093(5) -0.0023(4) -0.0038(4)
C2 0.0472(6) 0.0521(7) 0.0493(6) 0.0085(5) -0.0060(5) -0.0076(5)
C3 0.0621(7) 0.0598(8) 0.0489(7) 0.0135(6) -0.0169(6) -0.0130(6)
C4 0.0716(8) 0.0628(8) 0.0360(6) 0.0231(7) -0.0098(6) -0.0067(5)
C5 0.0581(9) 0.0513(9) 0.0361(8) 0.0211(8) 0.000 0.000
C6 0.0434(8) 0.0459(8) 0.0351(7) 0.0150(6) 0.000 0.000
C7 0.0422(6) 0.0431(6) 0.0407(6) -0.0017(4) -0.0011(4) -0.0020(4)
C8 0.0411(12) 0.0420(16) 0.031(2) -0.0027(8) 0.0015(16) -0.0001(18)
C9 0.0487(13) 0.0489(14) 0.0362(16) 0.0005(10) 0.0024(13) 0.0050(13)
C10 0.0433(10) 0.0475(10) 0.0423(17) 0.0031(7) 0.0035(12) 0.0059(12)
C11 0.0444(13) 0.0454(13) 0.0393(14) -0.0013(9) 0.0061(13) 0.0015(11)
C12 0.0561(12) 0.0547(12) 0.0347(11) 0.0017(9) 0.0047(9) 0.0065(8)
C13 0.0458(12) 0.0476(14) 0.0361(12) 0.0041(9) -0.0003(9) 0.0026(9)
O3 0.0581(8) 0.0647(8) 0.0458(8) 0.0093(6) 0.0157(6) 0.0059(6)
C15 0.0448(10) 0.0496(9) 0.0546(11) -0.0029(7) 0.0069(9) 0.0007(8)
C16 0.0530(7) 0.0703(8) 0.0584(7) -0.0021(6) 0.0148(6) -0.0092(6)
C14 0.0606(9) 0.0851(11) 0.0969(12) -0.0146(8) -0.0120(8) -0.0230(9)
C7' 0.0422(6) 0.0431(6) 0.0407(6) -0.0017(4) -0.0011(4) -0.0020(4)
C8' 0.056(6) 0.049(7) 0.018(5) -0.011(4) -0.005(4) 0.005(4)
C9' 0.033(3) 0.043(4) 0.033(5) 0.005(2) 0.001(3) 0.000(4)
C10' 0.046(3) 0.052(4) 0.031(4) 0.000(2) -0.003(3) 0.007(3)
C11' 0.039(4) 0.047(3) 0.027(4) -0.003(3) -0.004(3) 0.008(3)
C12' 0.047(4) 0.053(5) 0.024(3) 0.010(3) -0.004(3) 0.017(3)
C13' 0.054(5) 0.046(5) 0.055(6) 0.007(3) -0.022(4) 0.015(3)
O3' 0.042(2) 0.070(3) 0.032(2) 0.009(2) 0.0069(17) -0.0009(18)
C15' 0.049(3) 0.068(4) 0.031(3) -0.015(3) 0.002(2) 0.001(3)
C16' 0.0530(7) 0.0703(8) 0.0584(7) -0.0021(6) 0.0148(6) -0.0092(6)

loop_
_atom_type_symbol
_atom_type_description
_atom_type_scat_dispersion_real
_atom_type_scat_dispersion_imag
_atom_type_scat_source
C C 0.0181 0.0091 'International Tables Vol C Tables 4.2.6.8 and 6.1.1.4'
H H 0.0000 0.0000 'International Tables Vol C Tables 4.2.6.8 and 6.1.1.4'
O O 0.0492 0.0322 'International Tables Vol C Tables 4.2.6.8 and 6.1.1.4'

loop_
_geom_angle_atom_site_label_1
_geom_angle_atom_site_label_2
_geom_angle_atom_site_label_3
_geom_angle_site_symmetry_1
_geom_angle_site_symmetry_3
_geom_angle
C2 O2 C14 . . 117.70(12)
C2 C1 C6 . . 120.28(11)
C2 C1 C7 . . 116.22(10)
C6 C1 C7 . . 123.27(10)
O2 C2 C1 . . 116.05(11)
O2 C2 C3 . . 122.35(11)
C1 C2 C3 . . 121.52(12)
C4 C3 C2 . . 118.67(12)
C4 C3 H3 . . 120.7
C2 C3 H3 . . 120.7
C3 C4 C5 . . 122.59(11)
C3 C4 H4 . . 118.7
C5 C4 H4 . . 118.7
C4 C5 C4 . 8_644 120.77(15)
C4 C5 C6 . . 119.61(8)
C4 C5 C6 8_644 . 119.61(8)
C1 C6 C1 . 8_644 125.46(13)
C1 C6 C5 . . 117.27(7)
C1 C6 C5 8_644 . 117.27(7)
O1 C7 C8 . . 119.0(2)
O1 C7 C1 . . 119.18(10)
C8 C7 C1 . . 121.8(2)
C9 C8 C13 . . 118.9(3)
C9 C8 C7 . . 120.4(3)
C13 C8 C7 . . 120.7(3)
C8 C9 C10 . . 121.5(3)
C8 C9 H9 . . 119.3
C10 C9 H9 . . 119.3
C9 C10 C11 . . 118.8(2)
C9 C10 H10 . . 120.6
C11 C10 H10 . . 120.6
O3 C11 C12 . . 115.5(3)
O3 C11 C10 . . 124.3(3)
C12 C11 C10 . . 120.21(18)
C13 C12 C11 . . 119.9(2)
C13 C12 H12 . . 120.1
C11 C12 H12 . . 120.1
C12 C13 C8 . . 120.7(3)
C12 C13 H13 . . 119.7
C8 C13 H13 . . 119.7
C11 O3 C15 . . 117.9(3)
O3 C15 C16 . . 106.77(16)
O3 C15 H15A . . 110.4
C16 C15 H15A . . 110.4
O3 C15 H15B . . 110.4
C16 C15 H15B . . 110.4
H15A C15 H15B . . 108.6
C15 C16 H16A . . 109.5
C15 C16 H16B . . 109.5
H16A C16 H16B . . 109.5
C15 C16 H16C . . 109.5
H16A C16 H16C . . 109.5
H16B C16 H16C . . 109.5
C9' C8' C13' . . 114.9(10)
C10' C9' C8' . . 124.2(9)
C10' C9' H9' . . 117.9
C8' C9' H9' . . 117.9
C9' C10' C11' . . 118.1(6)
C9' C10' H10' . . 121.0
C11' C10' H10' . . 121.0
O3' C11' C12' . . 124.0(9)
O3' C11' C10' . . 114.1(7)
C12' C11' C10' . . 121.9(6)
C11' C12' C13' . . 117.1(6)
C11' C12' H12' . . 121.5
C13' C12' H12' . . 121.5
C12' C13' C8' . . 123.9(8)
C12' C13' H13' . . 118.1
C8' C13' H13' . . 118.1
C11' O3' C15' . . 119.3(7)
O3' C15' H15C . . 110.5
O3' C15' H15D . . 110.5
H15C C15' H15D . . 108.7

loop_
_geom_bond_atom_site_label_1
_geom_bond_atom_site_label_2
_geom_bond_site_symmetry_2
_geom_bond_distance
O1 C7 . 1.2175(13)
O2 C2 . 1.3595(16)
O2 C14 . 1.4300(16)
C1 C2 . 1.3871(16)
C1 C6 . 1.4293(13)
C1 C7 . 1.5141(15)
C2 C3 . 1.4130(17)
C3 C4 . 1.353(2)
C3 H3 . 0.9500
C4 C5 . 1.4054(15)
C4 H4 . 0.9500
C5 C4 8_644 1.4054(15)
C5 C6 . 1.438(2)
C6 C1 8_644 1.4293(13)
C7 C8 . 1.492(3)
C8 C9 . 1.377(4)
C8 C13 . 1.391(4)
C9 C10 . 1.387(4)
C9 H9 . 0.9500
C10 C11 . 1.390(3)
C10 H10 . 0.9500
C11 O3 . 1.365(3)
C11 C12 . 1.389(3)
C12 C13 . 1.374(4)
C12 H12 . 0.9500
C13 H13 . 0.9500
O3 C15 . 1.423(3)
C15 C16 . 1.516(3)
C15 H15A . 0.9900
C15 H15B . 0.9900
C16 H16A . 0.9800
C16 H16B . 0.9800
C16 H16C . 0.9800
C14 H14A . 0.9800
C14 H14B . 0.9800
C14 H14C . 0.9800
C8' C9' . 1.384(12)
C8' C13' . 1.402(12)
C9' C10' . 1.372(12)
C9' H9' . 0.9500
C10' C11' . 1.395(9)
C10' H10' . 0.9500
C11' O3' . 1.357(8)
C11' C12' . 1.371(8)
C12' C13' . 1.401(12)
C12' H12' . 0.9500
C13' H13' . 0.9500
O3' C15' . 1.443(7)
C15' H15C . 0.9900
C15' H15D . 0.9900

loop_
_geom_hbond_atom_site_label_D
_geom_hbond_atom_site_label_H
_geom_hbond_atom_site_label_A
_geom_hbond_site_symmetry_A
_geom_hbond_distance_DH
_geom_hbond_distance_HA
_geom_hbond_distance_DA
_geom_hbond_angle_DHA
_geom_hbond_publ_flag
C16 H16C O1 2_655 0.98 2.51 3.4919(16) 175 y
C14 H14C Cg1 2_655 0.98 2.83 3.716(2) 151 y
C15 H15B Cg2 2_655 0.99 2.80 3.6831(19) 149 y

loop_
_geom_torsion_atom_site_label_1
_geom_torsion_atom_site_label_2
_geom_torsion_atom_site_label_3
_geom_torsion_atom_site_label_4
_geom_torsion_site_symmetry_1
_geom_torsion_site_symmetry_4
_geom_torsion
C14 O2 C2 C1 . . 170.15(11)
C14 O2 C2 C3 . . -12.94(18)
C6 C1 C2 O2 . . 176.11(8)
C7 C1 C2 O2 . . 1.54(14)
C6 C1 C2 C3 . . -0.83(16)
C7 C1 C2 C3 . . -175.40(11)
O2 C2 C3 C4 . . -174.32(11)
C1 C2 C3 C4 . . 2.42(18)
C2 C3 C4 C5 . . -1.88(17)
C3 C4 C5 C4 . 8_644 179.78(13)
C3 C4 C5 C6 . . -0.22(13)
C2 C1 C6 C1 . 8_644 178.75(11)
C7 C1 C6 C1 . 8_644 -7.09(7)
C2 C1 C6 C5 . . -1.25(11)
C7 C1 C6 C5 . . 172.91(7)
C4 C5 C6 C1 . . 1.79(7)
C4 C5 C6 C1 8_644 . -178.21(7)
C4 C5 C6 C1 . 8_644 -178.21(7)
C4 C5 C6 C1 8_644 8_644 1.79(7)
C2 C1 C7 O1 . . 109.85(12)
C6 C1 C7 O1 . . -64.54(14)
C2 C1 C7 C8 . . -68.9(4)
C6 C1 C7 C8 . . 116.7(4)
O1 C7 C8 C9 . . 168.9(5)
C1 C7 C8 C9 . . -12.3(9)
O1 C7 C8 C13 . . -10.0(8)
C1 C7 C8 C13 . . 168.8(5)
C13 C8 C9 C10 . . 2.3(10)
C7 C8 C9 C10 . . -176.7(4)
C8 C9 C10 C11 . . -0.7(7)
C9 C10 C11 O3 . . 177.9(3)
C9 C10 C11 C12 . . -1.8(4)
O3 C11 C12 C13 . . -177.0(2)
C10 C11 C12 C13 . . 2.7(3)
C11 C12 C13 C8 . . -1.2(6)
C9 C8 C13 C12 . . -1.3(10)
C7 C8 C13 C12 . . 177.6(4)
C12 C11 O3 C15 . . 176.67(16)
C10 C11 O3 C15 . . -3.0(3)
C11 O3 C15 C16 . . -173.45(13)
C13' C8' C9' C10' . . -1(4)
C8' C9' C10' C11' . . 0(2)
C9' C10' C11' O3' . . 178.0(8)
C9' C10' C11' C12' . . -1.2(12)
O3' C11' C12' C13' . . -177.1(7)
C10' C11' C12' C13' . . 2.0(11)
C11' C12' C13' C8' . . -2(2)
C9' C8' C13' C12' . . 2(3)
C12' C11' O3' C15' . . 8.7(8)
C10' C11' O3' C15' . . -170.5(5)
